data_2106312
loop_
_publ_author_name
'Fornasini, M.L.'
'Franceschi, E.'

_publ_section_title
;
 The crystal structure of Ca31 Sn20
;
_journal_name_full 'Acta Crystallographica B (24,1968-38,1982)'
_journal_page_first 3476
_journal_page_last 3479
_journal_volume 33
_journal_year 1977
_chemical_formula_sum 'Ca31 Sn20'
_space_group_IT_number 140
_symmetry_space_group_name_Hall '-I 4 2c'
_symmetry_space_group_name_H-M 'I 4/m c m'
_cell_angle_alpha 90
_cell_angle_beta 90
_cell_angle_gamma 90
_cell_formula_units_Z 4
_cell_length_a 12.542
_cell_length_b 12.542
_cell_length_c 40
_cell_volume 6292.071
_citation_journal_id_ASTM ACBCAR
_cod_data_source_file Fornasini_ACBCAR_1977_758.cif
_cod_data_source_block Ca31Sn20
_cod_original_cell_volume 6292.07
_cod_database_code 2106312

loop_
_symmetry_equiv_pos_as_xyz
x,y,z
-y,x,z
-x,-y,z
y,-x,z
x,-y,-z+1/2
y,x,-z+1/2
-x,y,-z+1/2
-y,-x,-z+1/2
-x,-y,-z
y,-x,-z
x,y,-z
-y,x,-z
-x,y,z-1/2
-y,-x,z-1/2
x,-y,z-1/2
y,x,z-1/2
x+1/2,y+1/2,z+1/2
-y+1/2,x+1/2,z+1/2
-x+1/2,-y+1/2,z+1/2
y+1/2,-x+1/2,z+1/2
x+1/2,-y+1/2,-z+1
y+1/2,x+1/2,-z+1
-x+1/2,y+1/2,-z+1
-y+1/2,-x+1/2,-z+1
-x+1/2,-y+1/2,-z+1/2
y+1/2,-x+1/2,-z+1/2
x+1/2,y+1/2,-z+1/2
-y+1/2,x+1/2,-z+1/2
-x+1/2,y+1/2,z
-y+1/2,-x+1/2,z
x+1/2,-y+1/2,z
y+1/2,x+1/2,z

loop_
_atom_site_label
_atom_site_type_symbol
_atom_site_fract_x
_atom_site_fract_y
_atom_site_fract_z
_atom_site_occupancy
_atom_site_U_iso_or_equiv
Ca3 Ca 0 0.5 0.0716 1 0.0
Sn5 Sn 0.1617 0.6617 0.1231 1 0.0
Sn6 Sn 0 0 0.1733 1 0.0
Ca2 Ca 0.2103 0.0519 0.0533 1 0.0
Sn4 Sn 0 0 0.0949 1 0.0
Ca6 Ca 0.2138 0.0861 0.2125 1 0.0
Ca1 Ca 0.3405 0.8405 0 1 0.0
Sn8 Sn 0 0 0.25 1 0.0
Ca7 Ca 0 0.5 0.25 1 0.0
Ca4 Ca 0.0808 0.2161 0.1365 1 0.0
Sn1 Sn 0 0 0 1 0.0
Ca5 Ca 0 0.5 0.1678 1 0.0
Sn7 Sn 0.3469 0.8469 0.2087 1 0.0
Sn3 Sn 0.3019 0.8019 0.0748 1 0.0
Sn2 Sn 0.0859 0.5859 0 1 0.0
